data_2242550
loop_
_publ_author_name
'Sheshadri, S. N.'
'Atio\(glu, Zeliha'
'Akkurt, Mehmet'
'Veeraiah, M. K.'
'Quah, Ching Kheng'
'Chidan Kumar, C. S.'
'Siddaraju, B. P.'

_publ_section_title
;
 Crystal structure and Hirshfeld surface analysis of
 (2<i>E</i>)-3-(3-bromo-4-fluorophenyl)-1-(3,4-dimethoxyphenyl)prop-2-en-1-one
;
_journal_coeditor_code RZ5240
_journal_issue 8
_journal_name_full 'Acta Crystallographica Section E'
_journal_page_first 1063
_journal_page_last 1066
_journal_paper_doi 10.1107/S2056989018009416
_journal_volume 74
_journal_year 2018
_chemical_formula_iupac 'C17 H14 Br F O3'
_chemical_formula_moiety 'C17 H14 Br F O3'
_chemical_formula_sum 'C17 H14 Br F O3'
_chemical_formula_weight 365.19
_chemical_name_systematic
;
(2<i>E</i>)-3-(3-Bromo-4-fluorophenyl)-1-(3,4-dimethoxyphenyl)prop-2-en-1-one
;
_space_group_crystal_system monoclinic
_space_group_IT_number 14
_space_group_name_Hall '-P 2yn'
_space_group_name_H-M_alt 'P 1 21/n 1'
_symmetry_space_group_name_Hall '-P 2yn'
_symmetry_space_group_name_H-M 'P 1 21/n 1'
_atom_sites_solution_hydrogens geom
_audit_creation_method SHELXL-2018/1
_cell_angle_alpha 90
_cell_angle_beta 96.896(3)
_cell_angle_gamma 90
_cell_formula_units_Z 4
_cell_length_a 8.9212(12)
_cell_length_b 8.6601(11)
_cell_length_c 20.538(3)
_cell_measurement_reflns_used 3205
_cell_measurement_temperature 294(2)
_cell_measurement_theta_max 22.86
_cell_measurement_theta_min 2.39
_cell_volume 1575.3(4)
_computing_cell_refinement
;
SAINT (Bruker, 2007)
;
_computing_data_collection
;
APEX2 (Bruker, 2007)
;
_computing_data_reduction
;
SAINT (Bruker, 2007)
;
_computing_molecular_graphics
;
ORTEP-3 for Windows (Farrugia, 2012)
;
_computing_publication_material
;
PLATON (Spek, 2009)
;
_computing_structure_refinement
;
SHELXL2014 (Sheldrick, 2015)
;
_computing_structure_solution
;
SHELXS97 (Sheldrick, 2008)
;
_diffrn_ambient_temperature 294(2)
_diffrn_measured_fraction_theta_full 0.993
_diffrn_measured_fraction_theta_max 0.993
_diffrn_measurement_device_type 'Bruker APEXII CCD'
_diffrn_measurement_method '\f and \w scans'
_diffrn_radiation_type MoK\a
_diffrn_radiation_wavelength 0.71073
_diffrn_reflns_av_R_equivalents 0.0306
_diffrn_reflns_limit_h_max 10
_diffrn_reflns_limit_h_min -11
_diffrn_reflns_limit_k_max 10
_diffrn_reflns_limit_k_min -10
_diffrn_reflns_limit_l_max 25
_diffrn_reflns_limit_l_min -25
_diffrn_reflns_number 11919
_diffrn_reflns_theta_full 25.242
_diffrn_reflns_theta_max 26.484
_diffrn_reflns_theta_min 2.395
_diffrn_standards_number 0
_exptl_absorpt_coefficient_mu 2.629
_exptl_absorpt_correction_T_max 0.755
_exptl_absorpt_correction_T_min 0.465
_exptl_absorpt_correction_type multi-scan
_exptl_absorpt_process_details
;
(SADABS; Sheldrick, 2007)
;
_exptl_crystal_colour colourless
_exptl_crystal_density_diffrn 1.540
_exptl_crystal_description block
_exptl_crystal_F_000 736
_exptl_crystal_size_max 0.306
_exptl_crystal_size_mid 0.295
_exptl_crystal_size_min 0.107
_refine_diff_density_max 0.779
_refine_diff_density_min -0.655
_refine_ls_extinction_method none
_refine_ls_goodness_of_fit_ref 1.051
_refine_ls_hydrogen_treatment constr
_refine_ls_matrix_type full
_refine_ls_number_parameters 199
_refine_ls_number_reflns 3240
_refine_ls_number_restraints 0
_refine_ls_restrained_S_all 1.051
_refine_ls_R_factor_all 0.0703
_refine_ls_R_factor_gt 0.0464
_refine_ls_shift/su_max 0.000
_refine_ls_shift/su_mean 0.000
_refine_ls_structure_factor_coef Fsqd
_refine_ls_weighting_details 'w=1/[\s^2^(Fo^2^)+(0.0824P)^2^+0.5509P] where P=(Fo^2^+2Fc^2^)/3'
_refine_ls_weighting_scheme calc
_refine_ls_wR_factor_gt 0.1343
_refine_ls_wR_factor_ref 0.1485
_reflns_number_gt 2287
_reflns_number_total 3240
_reflns_threshold_expression 'I > 2\s(I)'
_cod_data_source_file rz5240sup1.cif
_cod_data_source_block I
_cod_original_cell_volume 1575.2(4)
_cod_database_code 2242550
_shelx_space_group_comment
;
The symmetry employed for this shelxl refinement is uniquely defined
by the following loop, which should always be used as a source of
symmetry information in preference to the above space-group names.
They are only intended as comments.
;
_shelx_estimated_absorpt_t_min 0.500
_shelx_estimated_absorpt_t_max 0.766

loop_
_space_group_symop_operation_xyz
'x, y, z'
'-x+1/2, y+1/2, -z+1/2'
'-x, -y, -z'
'x-1/2, -y-1/2, z-1/2'

loop_
_atom_site_type_symbol
_atom_site_label
_atom_site_fract_x
_atom_site_fract_y
_atom_site_fract_z
_atom_site_U_iso_or_equiv
_atom_site_adp_type
_atom_site_calc_flag
_atom_site_occupancy
Br Br1 -0.03000(5) 0.46149(5) 0.15921(2) 0.0788(2) Uani d 1
F F1 -0.2029(2) 0.5975(3) 0.03979(14) 0.0862(7) Uani d 1
O O1 1.0604(3) 0.8509(4) 0.34912(13) 0.0743(8) Uani d 1
O O2 1.1326(3) 0.9899(4) 0.24774(15) 0.0803(8) Uani d 1
O O3 0.6831(3) 0.9371(4) 0.07316(15) 0.0788(8) Uani d 1
C C1 0.7272(4) 0.7591(4) 0.23364(19) 0.0575(9) Uani d 1
H H1A 0.636474 0.705562 0.231962 0.069 Uiso calc 1
C C2 0.8261(4) 0.7559(4) 0.29089(18) 0.0589(9) Uani d 1
H H2A 0.802350 0.699096 0.326693 0.071 Uiso calc 1
C C3 0.9606(4) 0.8373(4) 0.29488(18) 0.0550(8) Uani d 1
C C4 0.9977(4) 0.9146(4) 0.23886(18) 0.0532(8) Uani d 1
C C5 0.8997(4) 0.9162(4) 0.18250(18) 0.0541(8) Uani d 1
H H5A 0.925561 0.968527 0.145921 0.065 Uiso calc 1
C C6 0.7591(3) 0.8392(4) 0.17906(17) 0.0498(7) Uani d 1
C C7 0.6521(4) 0.8551(4) 0.11860(18) 0.0570(8) Uani d 1
C C8 0.5024(4) 0.7777(4) 0.11436(19) 0.0606(9) Uani d 1
H H8A 0.486595 0.702343 0.145064 0.073 Uiso calc 1
C C9 0.3917(4) 0.8126(4) 0.06853(17) 0.0543(8) Uani d 1
H H9A 0.414505 0.883278 0.037089 0.065 Uiso calc 1
C C10 0.2365(4) 0.7534(4) 0.06104(17) 0.0517(8) Uani d 1
C C11 0.1337(4) 0.8057(4) 0.01072(18) 0.0620(9) Uani d 1
H H11A 0.164224 0.877235 -0.018805 0.074 Uiso calc 1
C C12 -0.0149(4) 0.7541(5) 0.00294(19) 0.0669(10) Uani d 1
H H12A -0.083256 0.790553 -0.031380 0.080 Uiso calc 1
C C13 -0.0592(4) 0.6488(4) 0.0466(2) 0.0610(9) Uani d 1
C C14 0.0408(4) 0.5962(4) 0.09817(17) 0.0542(8) Uani d 1
C C15 0.1889(4) 0.6462(4) 0.10559(17) 0.0514(8) Uani d 1
H H15A 0.256713 0.609080 0.139942 0.062 Uiso calc 1
C C16 1.0182(6) 0.7928(8) 0.4101(2) 0.1109(19) Uani d 1
H H16A 1.099315 0.809974 0.444494 0.166 Uiso calc 1
H H16B 0.929428 0.845664 0.420378 0.166 Uiso calc 1
H H16C 0.997848 0.684197 0.406049 0.166 Uiso calc 1
C C17 1.1885(5) 1.0598(5) 0.1947(2) 0.0817(13) Uani d 1
H H17A 1.283889 1.107434 0.209172 0.123 Uiso calc 1
H H17B 1.201710 0.983432 0.162030 0.123 Uiso calc 1
H H17C 1.118491 1.136934 0.176371 0.123 Uiso calc 1

loop_
_atom_site_aniso_label
_atom_site_aniso_U_11
_atom_site_aniso_U_22
_atom_site_aniso_U_33
_atom_site_aniso_U_12
_atom_site_aniso_U_13
_atom_site_aniso_U_23
Br1 0.0718(3) 0.0733(3) 0.0950(4) -0.0108(2) 0.0252(2) 0.0155(2)
F1 0.0526(12) 0.0955(17) 0.1080(19) -0.0115(13) -0.0013(12) -0.0013(15)
O1 0.0636(15) 0.090(2) 0.0675(17) -0.0085(15) 0.0020(13) 0.0060(14)
O2 0.0642(17) 0.099(2) 0.0778(19) -0.0323(16) 0.0096(14) 0.0020(16)
O3 0.0607(16) 0.095(2) 0.0808(19) -0.0177(15) 0.0098(14) 0.0268(16)
C1 0.0516(19) 0.0472(18) 0.076(2) -0.0054(15) 0.0188(17) 0.0007(16)
C2 0.057(2) 0.058(2) 0.065(2) -0.0037(17) 0.0155(17) 0.0059(16)
C3 0.0477(17) 0.0525(19) 0.066(2) 0.0040(15) 0.0128(16) -0.0029(16)
C4 0.0463(17) 0.0494(17) 0.066(2) -0.0043(15) 0.0138(16) -0.0054(16)
C5 0.0530(19) 0.0452(17) 0.068(2) -0.0037(15) 0.0226(17) -0.0006(15)
C6 0.0457(16) 0.0420(16) 0.064(2) -0.0016(14) 0.0159(14) -0.0011(14)
C7 0.0489(18) 0.0544(19) 0.070(2) -0.0055(16) 0.0150(16) 0.0036(17)
C8 0.052(2) 0.059(2) 0.071(2) -0.0067(17) 0.0109(17) 0.0097(18)
C9 0.0520(19) 0.054(2) 0.059(2) -0.0062(16) 0.0164(16) 0.0026(16)
C10 0.0502(18) 0.0512(19) 0.0548(19) -0.0021(15) 0.0104(15) -0.0036(14)
C11 0.069(2) 0.058(2) 0.059(2) -0.0038(18) 0.0096(17) 0.0078(17)
C12 0.058(2) 0.075(2) 0.064(2) 0.004(2) -0.0050(17) 0.0049(19)
C13 0.0466(19) 0.061(2) 0.075(2) -0.0020(17) 0.0068(17) -0.0090(18)
C14 0.0529(19) 0.0468(17) 0.064(2) -0.0014(16) 0.0130(16) -0.0013(15)
C15 0.0471(17) 0.0505(18) 0.057(2) 0.0027(15) 0.0079(14) 0.0020(15)
C16 0.104(4) 0.155(5) 0.069(3) -0.039(4) -0.006(3) 0.020(3)
C17 0.067(3) 0.088(3) 0.094(3) -0.030(2) 0.025(2) 0.000(2)

loop_
_atom_type_symbol
_atom_type_description
_atom_type_scat_dispersion_real
_atom_type_scat_dispersion_imag
_atom_type_scat_source
C C 0.0033 0.0016 'International Tables Vol C Tables 4.2.6.8 and 6.1.1.4'
H H 0.0000 0.0000 'International Tables Vol C Tables 4.2.6.8 and 6.1.1.4'
O O 0.0106 0.0060 'International Tables Vol C Tables 4.2.6.8 and 6.1.1.4'
F F 0.0171 0.0103 'International Tables Vol C Tables 4.2.6.8 and 6.1.1.4'
Br Br -0.2901 2.4595 'International Tables Vol C Tables 4.2.6.8 and 6.1.1.4'

loop_
_geom_angle_atom_site_label_1
_geom_angle_atom_site_label_2
_geom_angle_atom_site_label_3
_geom_angle
C3 O1 C16 118.2(3)
C4 O2 C17 119.9(3)
C6 C1 C2 122.0(3)
C6 C1 H1A 119.0
C2 C1 H1A 119.0
C1 C2 C3 120.0(3)
C1 C2 H2A 120.0
C3 C2 H2A 120.0
O1 C3 C2 125.2(3)
O1 C3 C4 116.0(3)
C2 C3 C4 118.8(3)
O2 C4 C5 125.1(3)
O2 C4 C3 114.2(3)
C5 C4 C3 120.7(3)
C4 C5 C6 120.8(3)
C4 C5 H5A 119.6
C6 C5 H5A 119.6
C1 C6 C5 117.7(3)
C1 C6 C7 123.7(3)
C5 C6 C7 118.5(3)
O3 C7 C6 120.6(3)
O3 C7 C8 119.8(3)
C6 C7 C8 119.5(3)
C9 C8 C7 122.0(3)
C9 C8 H8A 119.0
C7 C8 H8A 119.0
C8 C9 C10 127.8(3)
C8 C9 H9A 116.1
C10 C9 H9A 116.1
C11 C10 C15 118.7(3)
C11 C10 C9 120.0(3)
C15 C10 C9 121.2(3)
C10 C11 C12 121.5(3)
C10 C11 H11A 119.3
C12 C11 H11A 119.3
C13 C12 C11 119.0(3)
C13 C12 H12A 120.5
C11 C12 H12A 120.5
F1 C13 C12 119.7(3)
F1 C13 C14 119.4(3)
C12 C13 C14 120.8(3)
C13 C14 C15 120.3(3)
C13 C14 Br1 118.7(3)
C15 C14 Br1 121.0(3)
C14 C15 C10 119.7(3)
C14 C15 H15A 120.1
C10 C15 H15A 120.1
O1 C16 H16A 109.5
O1 C16 H16B 109.5
H16A C16 H16B 109.5
O1 C16 H16C 109.5
H16A C16 H16C 109.5
H16B C16 H16C 109.5
O2 C17 H17A 109.5
O2 C17 H17B 109.5
H17A C17 H17B 109.5
O2 C17 H17C 109.5
H17A C17 H17C 109.5
H17B C17 H17C 109.5

loop_
_geom_bond_atom_site_label_1
_geom_bond_atom_site_label_2
_geom_bond_distance
Br1 C14 1.877(3)
F1 C13 1.348(4)
O1 C3 1.345(4)
O1 C16 1.441(5)
O2 C4 1.362(4)
O2 C17 1.390(5)
O3 C7 1.231(4)
C1 C6 1.377(5)
C1 C2 1.383(5)
C1 H1A 0.9300
C2 C3 1.385(5)
C2 H2A 0.9300
C3 C4 1.405(5)
C4 C5 1.364(5)
C5 C6 1.414(5)
C5 H5A 0.9300
C6 C7 1.479(5)
C7 C8 1.487(5)
C8 C9 1.315(5)
C8 H8A 0.9300
C9 C10 1.466(5)
C9 H9A 0.9300
C10 C11 1.374(5)
C10 C15 1.405(5)
C11 C12 1.390(5)
C11 H11A 0.9300
C12 C13 1.371(5)
C12 H12A 0.9300
C13 C14 1.377(5)
C14 C15 1.381(5)
C15 H15A 0.9300
C16 H16A 0.9600
C16 H16B 0.9600
C16 H16C 0.9600
C17 H17A 0.9600
C17 H17B 0.9600
C17 H17C 0.9600

loop_
_geom_hbond_atom_site_label_D
_geom_hbond_atom_site_label_H
_geom_hbond_atom_site_label_A
_geom_hbond_site_symmetry_A
_geom_hbond_distance_DH
_geom_hbond_distance_HA
_geom_hbond_distance_DA
_geom_hbond_angle_DHA
_geom_hbond_publ_flag
C15 H15A O2 2_645 0.93 2.61 3.506(5) 161.7 yes
C11 H11A O3 3_675 0.93 2.46 3.358(5) 162.2 yes

loop_
_geom_torsion_atom_site_label_1
_geom_torsion_atom_site_label_2
_geom_torsion_atom_site_label_3
_geom_torsion_atom_site_label_4
_geom_torsion
C6 C1 C2 C3 1.3(5)
C16 O1 C3 C2 -7.8(6)
C16 O1 C3 C4 171.3(4)
C1 C2 C3 O1 175.4(3)
C1 C2 C3 C4 -3.7(5)
C17 O2 C4 C5 -8.4(6)
C17 O2 C4 C3 174.5(4)
O1 C3 C4 O2 1.4(5)
C2 C3 C4 O2 -179.4(3)
O1 C3 C4 C5 -175.8(3)
C2 C3 C4 C5 3.3(5)
O2 C4 C5 C6 -177.4(3)
C3 C4 C5 C6 -0.5(5)
C2 C1 C6 C5 1.6(5)
C2 C1 C6 C7 -175.4(3)
C4 C5 C6 C1 -2.0(5)
C4 C5 C6 C7 175.1(3)
C1 C6 C7 O3 174.9(3)
C5 C6 C7 O3 -2.1(5)
C1 C6 C7 C8 -1.9(5)
C5 C6 C7 C8 -178.8(3)
O3 C7 C8 C9 -11.1(6)
C6 C7 C8 C9 165.6(3)
C7 C8 C9 C10 -175.7(3)
C8 C9 C10 C11 178.4(4)
C8 C9 C10 C15 0.1(6)
C15 C10 C11 C12 -0.4(5)
C9 C10 C11 C12 -178.8(3)
C10 C11 C12 C13 0.0(6)
C11 C12 C13 F1 -180.0(3)
C11 C12 C13 C14 1.0(6)
F1 C13 C14 C15 179.3(3)
C12 C13 C14 C15 -1.7(6)
F1 C13 C14 Br1 -2.8(5)
C12 C13 C14 Br1 176.2(3)
C13 C14 C15 C10 1.2(5)
Br1 C14 C15 C10 -176.6(2)
C11 C10 C15 C14 -0.2(5)
C9 C10 C15 C14 178.2(3)

_cod_database_fobs_code 2242550
